data_4329921
loop_
_publ_author_name
'Erik V. Johnstone'
'Frederic Poineau'
'Paul M. Forster'
'Longzou Ma'
'Thomas Hartmann'
'Andrew Cornelius'
'Daniel Antonio'
'Alfred P. Sattelberger'
'Kenneth R. Czerwinski'

_publ_section_title
;
 Technetium Tetrachloride Revisited: A Precursor to Lower-Valent Binary
 Technetium Chlorides
;
_journal_name_full 'Inorganic Chemistry'
_journal_page_first 8462
_journal_page_last 8467
_journal_paper_doi 10.1021/ic301011c
_journal_volume 51
_journal_year 2012
_chemical_formula_sum 'Cl4 Tc'
_chemical_formula_weight 239.80
_chemical_name_systematic
; 
 ? 
;
_space_group_IT_number 61
_symmetry_cell_setting orthorhombic
_symmetry_space_group_name_Hall '-P 2ac 2ab'
_symmetry_space_group_name_H-M 'P b c a'
_atom_sites_solution_hydrogens none
_atom_sites_solution_primary direct
_atom_sites_solution_secondary none
_audit_creation_method SHELXL-97
_cell_angle_alpha 90.00
_cell_angle_beta 90.00
_cell_angle_gamma 90.00
_cell_formula_units_Z 8
_cell_length_a 6.0111(4)
_cell_length_b 11.5308(9)
_cell_length_c 13.9334(10)
_cell_measurement_temperature 100(2)
_cell_volume 965.76(12)
_computing_structure_refinement 'SHELXL-97 (Sheldrick, 2008)'
_computing_structure_solution 'SHELXS-97 (Sheldrick, 2008)'
_diffrn_ambient_temperature 100(2)
_diffrn_measured_fraction_theta_full 1.000
_diffrn_measured_fraction_theta_max 1.000
_diffrn_radiation_monochromator graphite
_diffrn_radiation_source 'fine-focus sealed tube'
_diffrn_radiation_type MoK\a
_diffrn_radiation_wavelength 0.71073
_diffrn_reflns_av_R_equivalents 0.0276
_diffrn_reflns_av_sigmaI/netI 0.0138
_diffrn_reflns_limit_h_max 8
_diffrn_reflns_limit_h_min -8
_diffrn_reflns_limit_k_max 16
_diffrn_reflns_limit_k_min -16
_diffrn_reflns_limit_l_max 20
_diffrn_reflns_limit_l_min -20
_diffrn_reflns_number 15226
_diffrn_reflns_theta_full 31.50
_diffrn_reflns_theta_max 31.50
_diffrn_reflns_theta_min 2.92
_exptl_absorpt_coefficient_mu 4.997
_exptl_absorpt_correction_T_max 0.7466
_exptl_absorpt_correction_T_min 0.6251
_exptl_absorpt_correction_type multi-scan
_exptl_crystal_density_diffrn 3.299
_exptl_crystal_F_000 888
_exptl_crystal_size_max 0.12
_exptl_crystal_size_mid 0.10
_exptl_crystal_size_min 0.10
_refine_diff_density_max 1.569
_refine_diff_density_min -0.643
_refine_diff_density_rms 0.144
_refine_ls_extinction_method none
_refine_ls_goodness_of_fit_ref 1.208
_refine_ls_hydrogen_treatment none
_refine_ls_matrix_type full
_refine_ls_number_parameters 46
_refine_ls_number_reflns 1608
_refine_ls_number_restraints 0
_refine_ls_restrained_S_all 1.208
_refine_ls_R_factor_all 0.0249
_refine_ls_R_factor_gt 0.0224
_refine_ls_shift/su_max 0.001
_refine_ls_shift/su_mean 0.000
_refine_ls_structure_factor_coef Fsqd
_refine_ls_weighting_details 'calc w=1/[\s^2^(Fo^2^)+(0.0228P)^2^+2.7520P] where P=(Fo^2^+2Fc^2^)/3'
_refine_ls_weighting_scheme calc
_refine_ls_wR_factor_gt 0.0586
_refine_ls_wR_factor_ref 0.0595
_reflns_number_gt 1476
_reflns_number_total 1608
_reflns_threshold_expression >2sigma(I)
_cod_data_source_file ic301011c_si_002.cif
_cod_data_source_block TcCl4
_cod_database_code 4329921

loop_
_symmetry_equiv_pos_as_xyz
'x, y, z'
'-x+1/2, -y, z+1/2'
'-x, y+1/2, -z+1/2'
'x+1/2, -y+1/2, -z'
'-x, -y, -z'
'x-1/2, y, -z-1/2'
'x, -y-1/2, z-1/2'
'-x-1/2, y-1/2, z'

loop_
_atom_site_label
_atom_site_type_symbol
_atom_site_fract_x
_atom_site_fract_y
_atom_site_fract_z
_atom_site_U_iso_or_equiv
_atom_site_adp_type
_atom_site_occupancy
_atom_site_symmetry_multiplicity
_atom_site_calc_flag
Tc1 Tc 0.09853(3) 0.628361(17) 0.178578(14) 0.00751(7) Uani 1 1 d
Cl4 Cl -0.05136(11) 0.74768(5) 0.06990(4) 0.01203(12) Uani 1 1 d
Cl3 Cl 0.24870(10) 0.50924(5) 0.06958(4) 0.01201(12) Uani 1 1 d
Cl1 Cl -0.07530(10) 0.74409(5) 0.30843(4) 0.00953(12) Uani 1 1 d
Cl2 Cl -0.22738(10) 0.51212(5) 0.19162(4) 0.00978(12) Uani 1 1 d

loop_
_atom_site_aniso_label
_atom_site_aniso_U_11
_atom_site_aniso_U_22
_atom_site_aniso_U_33
_atom_site_aniso_U_23
_atom_site_aniso_U_13
_atom_site_aniso_U_12
Tc1 0.00472(10) 0.00880(10) 0.00901(10) 0.00000(6) 0.00001(7) -0.00007(6)
Cl4 0.0097(3) 0.0137(3) 0.0126(3) 0.0034(2) -0.00161(19) 0.0010(2)
Cl3 0.0095(3) 0.0140(3) 0.0125(3) -0.0031(2) 0.0014(2) 0.0012(2)
Cl1 0.0064(2) 0.0103(3) 0.0118(3) -0.00179(19) 0.00068(18) -0.00107(19)
Cl2 0.0065(2) 0.0104(2) 0.0125(3) -0.00189(19) 0.00082(18) -0.00091(19)

loop_
_atom_type_symbol
_atom_type_description
_atom_type_scat_dispersion_real
_atom_type_scat_dispersion_imag
_atom_type_scat_source
Tc Tc -1.4390 0.7593 'International Tables Vol C Tables 4.2.6.8 and 6.1.1.4'
Cl Cl 0.1484 0.1585 'International Tables Vol C Tables 4.2.6.8 and 6.1.1.4'

loop_
_geom_angle_atom_site_label_1
_geom_angle_atom_site_label_2
_geom_angle_atom_site_label_3
_geom_angle
_geom_angle_site_symmetry_1
_geom_angle_site_symmetry_3
Cl4 Tc1 Cl3 94.63(2) . .
Cl4 Tc1 Cl1 92.21(2) . 6_656
Cl3 Tc1 Cl1 93.64(2) . 6_656
Cl4 Tc1 Cl2 93.82(2) . .
Cl3 Tc1 Cl2 92.19(2) . .
Cl1 Tc1 Cl2 171.26(2) 6_656 .
Cl4 Tc1 Cl1 89.61(2) . .
Cl3 Tc1 Cl1 174.67(2) . .
Cl1 Tc1 Cl1 89.42(2) 6_656 .
Cl2 Tc1 Cl1 84.29(2) . .
Cl4 Tc1 Cl2 174.66(2) . 6_656
Cl3 Tc1 Cl2 89.60(2) . 6_656
Cl1 Tc1 Cl2 84.26(2) 6_656 6_656
Cl2 Tc1 Cl2 89.27(2) . 6_656
Cl1 Tc1 Cl2 86.37(2) . 6_656
Tc1 Cl1 Tc1 95.80(2) 6_556 .
Tc1 Cl2 Tc1 95.65(2) . 6_556

loop_
_geom_bond_atom_site_label_1
_geom_bond_atom_site_label_2
_geom_bond_distance
_geom_bond_site_symmetry_2
Tc1 Cl4 2.2355(6) .
Tc1 Cl3 2.2379(6) .
Tc1 Cl1 2.3786(6) 6_656
Tc1 Cl2 2.3806(6) .
Tc1 Cl1 2.4791(6) .
Tc1 Cl2 2.4825(6) 6_656
Cl1 Tc1 2.3786(6) 6_556
Cl2 Tc1 2.4825(6) 6_556
